data_2225680
loop_
_publ_author_name
'Oudahmane, Abdelghani'
'Daoud, Mohamed'
'Tanouti, Boumediene'
'Avignant, Daniel'
'Zambon, Daniel'

_publ_section_title
;
 Sodium terbium(III) polyphosphate
;
_journal_coeditor_code WM2313
_journal_issue 4
_journal_name_full 'Acta Crystallographica Section E'
_journal_page_first i28
_journal_page_last i29
_journal_paper_doi 10.1107/S1600536810010093
_journal_volume 66
_journal_year 2010
_chemical_formula_iupac NaTb(PO3)4
_chemical_formula_structural 'Na Tb (P O3)4'
_chemical_formula_sum 'Na O12 P4 Tb'
_chemical_formula_weight 497.79
_chemical_name_common NaTb(PO3)4
_chemical_name_systematic
;
Sodium terbium polytetraphosphate
;
_space_group_IT_number 14
_symmetry_cell_setting monoclinic
_symmetry_space_group_name_Hall '-P 2yn'
_symmetry_space_group_name_H-M 'P 1 21/n 1'
_atom_sites_solution_primary direct
_atom_sites_solution_secondary difmap
_audit_creation_method SHELXL-97
_cell_angle_alpha 90.00
_cell_angle_beta 90.6040(10)
_cell_angle_gamma 90.00
_cell_formula_units_Z 4
_cell_length_a 7.17120(10)
_cell_length_b 13.0512(2)
_cell_length_c 9.75470(10)
_cell_measurement_reflns_used 27177
_cell_measurement_temperature 296(2)
_cell_measurement_theta_max 43.87
_cell_measurement_theta_min 3.51
_cell_volume 912.92(2)
_computing_cell_refinement 'SAINT (Bruker, 2008)'
_computing_data_collection 'APEX2 (Bruker, 2008)'
_computing_data_reduction 'SAINT (Bruker, 2008)'
_computing_molecular_graphics 'DIAMOND (Brandenburg, 1999)'
_computing_publication_material 'SHELXTL (Sheldrick, 2008)'
_computing_structure_refinement 'SHELXL97 (Sheldrick, 2008)'
_computing_structure_solution 'SHELXS97 (Sheldrick, 2008)'
_diffrn_ambient_temperature 296(2)
_diffrn_detector_area_resol_mean 8.3333
_diffrn_measured_fraction_theta_full 0.000
_diffrn_measured_fraction_theta_max 0.988
_diffrn_measurement_device_type 'Bruker APEXII CCD'
_diffrn_measurement_method '\w and \f'
_diffrn_radiation_monochromator graphite
_diffrn_radiation_source 'fine-focus sealed tube'
_diffrn_radiation_type MoK\a
_diffrn_radiation_wavelength 0.71073
_diffrn_reflns_av_R_equivalents 0.0246
_diffrn_reflns_av_sigmaI/netI 0.0230
_diffrn_reflns_limit_h_max 8
_diffrn_reflns_limit_h_min -13
_diffrn_reflns_limit_k_max 17
_diffrn_reflns_limit_k_min -25
_diffrn_reflns_limit_l_max 18
_diffrn_reflns_limit_l_min -19
_diffrn_reflns_number 26640
_diffrn_reflns_theta_full 1.00
_diffrn_reflns_theta_max 43.81
_diffrn_reflns_theta_min 3.51
_exptl_absorpt_coefficient_mu 8.564
_exptl_absorpt_correction_T_max 0.4784
_exptl_absorpt_correction_T_min 0.1267
_exptl_absorpt_correction_type multi-scan
_exptl_absorpt_process_details '(SADABS; Bruker, 2008)'
_exptl_crystal_colour colourless
_exptl_crystal_density_diffrn 3.622
_exptl_crystal_density_method 'not measured'
_exptl_crystal_description Needle
_exptl_crystal_F_000 928
_exptl_crystal_size_max 0.41
_exptl_crystal_size_mid 0.12
_exptl_crystal_size_min 0.10
_refine_diff_density_max 2.118
_refine_diff_density_min -2.027
_refine_ls_extinction_method none
_refine_ls_goodness_of_fit_ref 1.100
_refine_ls_matrix_type full
_refine_ls_number_constraints 0
_refine_ls_number_parameters 163
_refine_ls_number_reflns 6971
_refine_ls_number_restraints 0
_refine_ls_restrained_S_all 1.100
_refine_ls_R_factor_all 0.0253
_refine_ls_R_factor_gt 0.0221
_refine_ls_shift/su_max 0.003
_refine_ls_shift/su_mean 0.000
_refine_ls_structure_factor_coef Fsqd
_refine_ls_weighting_details 'calc w=1/[\s^2^(Fo^2^)+(0.0212P)^2^+1.8880P] where P=(Fo^2^+2Fc^2^)/3'
_refine_ls_weighting_scheme calc
_refine_ls_wR_factor_gt 0.0542
_refine_ls_wR_factor_ref 0.0553
_reflns_number_gt 6445
_reflns_number_total 6971
_reflns_threshold_expression I>2\s(I)
_cod_data_source_file wm2313.cif
_cod_data_source_block I
_cod_original_sg_symbol_H-M 'P 21/n'
_cod_database_code 2225680
_cod_database_fobs_code 2225680

loop_
_symmetry_equiv_pos_as_xyz
'x, y, z'
'-x+1/2, y+1/2, -z+1/2'
'-x, -y, -z'
'x-1/2, -y-1/2, z-1/2'

loop_
_atom_site_type_symbol
_atom_site_label
_atom_site_fract_x
_atom_site_fract_y
_atom_site_fract_z
_atom_site_U_iso_or_equiv
_atom_site_adp_type
_atom_site_calc_flag
_atom_site_refinement_flags
_atom_site_occupancy
_atom_site_disorder_assembly
_atom_site_disorder_group
Na Na -0.00068(15) 0.22179(9) 1.06373(11) 0.02105(19) Uani d . 1 . .
Tb Tb 0.512736(10) 0.219027(5) 0.976594(7) 0.00611(2) Uani d . 1 . .
P P1 0.24948(6) 0.10137(3) 1.24460(4) 0.00585(6) Uani d . 1 . .
P P2 0.87630(6) 0.11488(3) 0.76336(4) 0.00525(5) Uani d . 1 . .
P P3 0.64720(6) 0.12784(3) 1.30443(4) 0.00514(5) Uani d . 1 . .
P P4 1.26813(6) 0.09081(3) 0.69983(4) 0.00584(6) Uani d . 1 . .
O O1 0.22211(18) 0.28938(9) 0.89407(14) 0.01015(19) Uani d . 1 . .
O O2 1.08668(17) 0.08115(10) 0.79214(13) 0.00956(18) Uani d . 1 . .
O O3 0.36683(19) 0.31058(10) 1.14928(13) 0.01003(18) Uani d . 1 . .
O O4 0.79883(18) 0.14688(10) 0.89738(13) 0.00974(18) Uani d . 1 . .
O O5 0.42970(17) 0.12511(10) 1.33504(13) 0.00876(17) Uani d . 1 . .
O O6 0.09345(18) 0.16584(10) 1.29625(14) 0.01081(19) Uani d . 1 . .
O O7 1.28234(19) -0.02144(9) 0.63492(13) 0.01000(19) Uani d . 1 . .
O O8 0.7833(2) 0.01335(10) 0.70784(14) 0.01089(19) Uani d . 1 . .
O O9 0.73740(19) 0.33790(10) 1.08306(14) 0.01139(19) Uani d . 1 . .
O O10 0.28652(19) 0.10837(10) 1.09492(13) 0.01001(18) Uani d . 1 . .
O O11 0.67772(19) 0.13293(10) 1.15449(13) 0.01040(19) Uani d . 1 . .
O O12 0.42899(18) 0.11069(11) 0.79349(15) 0.0125(2) Uani d . 1 . .

loop_
_atom_site_aniso_label
_atom_site_aniso_U_11
_atom_site_aniso_U_22
_atom_site_aniso_U_33
_atom_site_aniso_U_12
_atom_site_aniso_U_13
_atom_site_aniso_U_23
Na 0.0165(4) 0.0309(5) 0.0157(4) 0.0077(3) -0.0022(3) 0.0012(3)
Tb 0.00563(3) 0.00740(3) 0.00529(3) 0.00035(2) 0.00018(2) -0.00028(2)
P1 0.00480(13) 0.00573(13) 0.00703(14) -0.00036(10) 0.00008(10) -0.00060(11)
P2 0.00561(13) 0.00468(12) 0.00548(13) 0.00011(10) 0.00126(10) 0.00071(10)
P3 0.00532(13) 0.00475(12) 0.00534(13) -0.00013(10) -0.00051(10) -0.00029(10)
P4 0.00542(13) 0.00510(13) 0.00700(14) 0.00056(10) 0.00050(10) 0.00007(11)
O1 0.0087(4) 0.0083(4) 0.0134(5) 0.0018(3) -0.0021(4) 0.0039(4)
O2 0.0055(4) 0.0131(5) 0.0101(4) 0.0020(3) 0.0015(3) 0.0033(4)
O3 0.0113(5) 0.0089(4) 0.0100(4) -0.0008(4) 0.0020(3) -0.0047(4)
O4 0.0090(4) 0.0131(5) 0.0071(4) 0.0025(4) 0.0029(3) -0.0016(4)
O5 0.0052(4) 0.0133(5) 0.0077(4) -0.0013(3) -0.0003(3) -0.0016(4)
O6 0.0076(4) 0.0113(5) 0.0135(5) 0.0027(4) 0.0004(3) -0.0030(4)
O7 0.0151(5) 0.0058(4) 0.0090(4) 0.0031(4) -0.0026(4) -0.0009(3)
O8 0.0137(5) 0.0067(4) 0.0123(5) -0.0031(4) -0.0005(4) -0.0007(4)
O9 0.0130(5) 0.0094(4) 0.0118(5) -0.0029(4) 0.0043(4) -0.0046(4)
O10 0.0121(5) 0.0105(4) 0.0074(4) -0.0018(4) -0.0006(3) -0.0001(3)
O11 0.0106(5) 0.0140(5) 0.0066(4) 0.0017(4) 0.0009(3) 0.0027(4)
O12 0.0070(4) 0.0156(5) 0.0149(5) -0.0001(4) -0.0020(4) -0.0064(4)

loop_
_atom_type_symbol
_atom_type_description
_atom_type_scat_dispersion_real
_atom_type_scat_dispersion_imag
_atom_type_scat_source
O O 0.0106 0.0060 'International Tables Vol C Tables 4.2.6.8 and 6.1.1.4'
Na Na 0.0362 0.0249 'International Tables Vol C Tables 4.2.6.8 and 6.1.1.4'
P P 0.1023 0.0942 'International Tables Vol C Tables 4.2.6.8 and 6.1.1.4'
Tb Tb -0.1723 4.1537 'International Tables Vol C Tables 4.2.6.8 and 6.1.1.4'

loop_
_geom_angle_atom_site_label_1
_geom_angle_atom_site_label_2
_geom_angle_atom_site_label_3
_geom_angle_site_symmetry_1
_geom_angle_site_symmetry_3
_geom_angle
_geom_angle_publ_flag
O4 Na O9 1_455 1_455 81.14(5) ?
O4 Na O6 1_455 . 131.70(7) ?
O9 Na O6 1_455 . 108.55(6) ?
O4 Na O1 1_455 . 94.62(6) ?
O9 Na O1 1_455 . 109.61(6) ?
O6 Na O1 . . 123.18(6) ?
O4 Na O10 1_455 . 109.00(6) ?
O9 Na O10 1_455 . 168.27(7) ?
O6 Na O10 . . 60.44(5) ?
O1 Na O10 . . 76.15(5) ?
O4 Na O11 1_455 1_455 62.55(5) ?
O9 Na O11 1_455 1_455 65.37(5) ?
O6 Na O11 . 1_455 78.51(5) ?
O1 Na O11 . 1_455 156.84(6) ?
O10 Na O11 . 1_455 113.41(6) ?
O4 Na P1 1_455 . 123.36(5) ?
O9 Na P1 1_455 . 138.81(6) ?
O6 Na P1 . . 30.27(3) ?
O1 Na P1 . . 101.34(5) ?
O10 Na P1 . . 30.27(3) ?
O11 Na P1 1_455 . 95.15(4) ?
O4 Na O3 1_455 . 151.45(6) ?
O9 Na O3 1_455 . 114.70(6) ?
O6 Na O3 . . 68.08(5) ?
O1 Na O3 . . 58.34(5) ?
O10 Na O3 . . 58.91(4) ?
O11 Na O3 1_455 . 144.81(5) ?
P1 Na O3 . . 60.77(3) ?
O4 Na P4 1_455 4_466 106.40(5) ?
O9 Na P4 1_455 4_466 25.46(3) ?
O6 Na P4 . 4_466 89.03(4) ?
O1 Na P4 . 4_466 109.94(5) ?
O10 Na P4 . 4_466 143.44(5) ?
O11 Na P4 1_455 4_466 75.60(4) ?
P1 Na P4 . 4_466 117.77(4) ?
O3 Na P4 . 4_466 92.66(4) ?
O4 Na P2 1_455 1_455 22.72(3) ?
O9 Na P2 1_455 1_455 97.54(5) ?
O6 Na P2 . 1_455 138.23(5) ?
O1 Na P2 . 1_455 74.33(4) ?
O10 Na P2 . 1_455 93.86(4) ?
O11 Na P2 1_455 1_455 83.77(4) ?
P1 Na P2 . 1_455 116.91(4) ?
O3 Na P2 . 1_455 128.89(4) ?
P4 Na P2 4_466 1_455 122.67(3) ?
O4 Na P3 1_455 4_565 85.41(4) ?
O9 Na P3 1_455 4_565 86.83(4) ?
O6 Na P3 . 4_565 140.69(5) ?
O1 Na P3 . 4_565 23.52(3) ?
O10 Na P3 . 4_565 99.60(5) ?
O11 Na P3 1_455 4_565 139.46(4) ?
P1 Na P3 . 4_565 124.20(4) ?
O3 Na P3 . 4_565 72.62(4) ?
P4 Na P3 4_466 4_565 91.96(3) ?
P2 Na P3 1_455 4_565 70.71(2) ?
O4 Na Tb 1_455 1_455 41.45(3) ?
O9 Na Tb 1_455 1_455 43.17(4) ?
O6 Na Tb . 1_455 118.09(5) ?
O1 Na Tb . 1_455 118.61(5) ?
O10 Na Tb . 1_455 143.63(5) ?
O11 Na Tb 1_455 1_455 41.46(3) ?
P1 Na Tb . 1_455 136.04(4) ?
O3 Na Tb . 1_455 157.45(4) ?
P4 Na Tb 4_466 1_455 66.69(2) ?
P2 Na Tb 1_455 1_455 62.75(2) ?
P3 Na Tb 4_565 1_455 98.09(3) ?
O3 Tb O12 . . 138.31(5) ?
O3 Tb O11 . . 86.46(5) ?
O12 Tb O11 . . 113.09(5) ?
O3 Tb O6 . 4_665 108.96(5) ?
O12 Tb O6 . 4_665 83.15(5) ?
O11 Tb O6 . 4_665 135.52(5) ?
O3 Tb O4 . . 146.18(5) ?
O12 Tb O4 . . 74.40(5) ?
O11 Tb O4 . . 68.11(4) ?
O6 Tb O4 4_665 . 78.14(5) ?
O3 Tb O1 . . 69.60(5) ?
O12 Tb O1 . . 76.24(5) ?
O11 Tb O1 . . 148.01(5) ?
O6 Tb O1 4_665 . 74.31(5) ?
O4 Tb O1 . . 141.63(5) ?
O3 Tb O9 . . 70.57(4) ?
O12 Tb O9 . . 149.47(5) ?
O11 Tb O9 . . 70.76(5) ?
O6 Tb O9 4_665 . 75.61(5) ?
O4 Tb O9 . . 79.89(4) ?
O1 Tb O9 . . 117.48(5) ?
O3 Tb O10 . . 70.03(5) ?
O12 Tb O10 . . 80.76(5) ?
O11 Tb O10 . . 72.90(4) ?
O6 Tb O10 4_665 . 151.40(4) ?
O4 Tb O10 . . 119.40(5) ?
O1 Tb O10 . . 78.97(4) ?
O9 Tb O10 . . 127.07(4) ?
O3 Tb Na . 1_655 105.53(4) ?
O12 Tb Na . 1_655 115.25(4) ?
O11 Tb Na . 1_655 49.79(4) ?
O6 Tb Na 4_665 1_655 85.72(4) ?
O4 Tb Na . 1_655 40.92(4) ?
O1 Tb Na . 1_655 155.88(4) ?
O9 Tb Na . 1_655 42.38(4) ?
O10 Tb Na . 1_655 122.57(4) ?
O3 Tb Na . . 52.13(4) ?
O12 Tb Na . . 86.28(4) ?
O11 Tb Na . . 108.59(4) ?
O6 Tb Na 4_665 . 113.76(4) ?
O4 Tb Na . . 156.20(4) ?
O1 Tb Na . . 39.78(4) ?
O9 Tb Na . . 122.23(4) ?
O10 Tb Na . . 41.86(4) ?
Na Tb Na 1_655 . 153.28(3) ?
O3 Tb Na . 4_665 127.53(4) ?
O12 Tb Na . 4_665 50.51(4) ?
O11 Tb Na . 4_665 144.46(4) ?
O6 Tb Na 4_665 4_665 33.06(4) ?
O4 Tb Na . 4_665 76.60(3) ?
O1 Tb Na . 4_665 65.71(4) ?
O9 Tb Na . 4_665 107.72(4) ?
O10 Tb Na . 4_665 124.12(3) ?
Na Tb Na 1_655 4_665 104.11(3) ?
Na Tb Na . 4_665 101.88(2) ?
O10 P1 O6 . . 116.01(8) ?
O10 P1 O8 . 3_657 111.91(7) ?
O6 P1 O8 . 3_657 108.64(8) ?
O10 P1 O5 . . 112.35(7) ?
O6 P1 O5 . . 108.14(7) ?
O8 P1 O5 3_657 . 98.28(7) ?
O10 P1 Na . . 59.71(6) ?
O6 P1 Na . . 56.56(6) ?
O8 P1 Na 3_657 . 125.86(6) ?
O5 P1 Na . . 135.51(6) ?
O3 P2 O4 4_665 . 117.55(8) ?
O3 P2 O8 4_665 . 106.17(8) ?
O4 P2 O8 . . 112.19(8) ?
O3 P2 O2 4_665 . 110.49(7) ?
O4 P2 O2 . . 106.54(7) ?
O8 P2 O2 . . 102.98(7) ?
O3 P2 Na 4_665 1_655 113.14(6) ?
O8 P2 Na . 1_655 139.10(6) ?
O2 P2 Na . 1_655 73.82(5) ?
O11 P3 O1 . 4_666 119.43(8) ?
O11 P3 O7 . 3_757 110.89(7) ?
O1 P3 O7 4_666 3_757 107.72(7) ?
O11 P3 O5 . . 109.95(7) ?
O1 P3 O5 4_666 . 104.75(7) ?
O7 P3 O5 3_757 . 102.65(7) ?
O11 P3 Na . 4_666 139.71(6) ?
O7 P3 Na 3_757 4_666 109.24(5) ?
O5 P3 Na . 4_666 63.70(5) ?
O9 P4 O12 4_665 1_655 118.03(9) ?
O9 P4 O2 4_665 . 111.53(7) ?
O12 P4 O2 1_655 . 107.41(8) ?
O9 P4 O7 4_665 . 106.24(7) ?
O12 P4 O7 1_655 . 110.53(7) ?
O2 P4 O7 . . 101.93(7) ?
O12 P4 Na 1_655 4_765 73.95(7) ?
O2 P4 Na . 4_765 135.52(6) ?
O7 P4 Na . 4_765 119.55(6) ?
P3 O1 Tb 4_565 . 141.24(8) ?
P3 O1 Na 4_565 . 114.86(8) ?
Tb O1 Na . . 101.72(5) ?
P2 O2 P4 . . 130.93(8) ?
P2 O3 Tb 4_566 . 150.04(8) ?
P2 O3 Na 4_566 . 119.88(7) ?
Tb O3 Na . . 90.04(4) ?
P2 O4 Na . 1_655 119.28(8) ?
P2 O4 Tb . . 136.43(8) ?
Na O4 Tb 1_655 . 97.62(5) ?
P1 O5 P3 . . 133.93(8) ?
P1 O6 Tb . 4_566 142.34(8) ?
P1 O6 Na . . 93.17(7) ?
Tb O6 Na 4_566 . 115.10(6) ?
P3 O7 P4 3_757 . 132.38(8) ?
P2 O8 P1 . 3_657 139.15(9) ?
P4 O9 Na 4_566 1_655 110.04(8) ?
P4 O9 Tb 4_566 . 144.13(8) ?
Na O9 Tb 1_655 . 94.45(5) ?
P1 O10 Tb . . 128.26(7) ?
P1 O10 Na . . 90.02(7) ?
Tb O10 Na . . 97.96(5) ?
P3 O11 Tb . . 131.68(8) ?
P3 O11 Na . 1_655 118.15(8) ?
Tb O11 Na . 1_655 88.75(5) ?
P4 O12 Tb 1_455 . 139.65(8) ?

loop_
_geom_bond_atom_site_label_1
_geom_bond_atom_site_label_2
_geom_bond_site_symmetry_2
_geom_bond_distance
_geom_bond_publ_flag
Na O4 1_455 2.3680(17) ?
Na O9 1_455 2.4223(17) ?
Na O6 . 2.4700(17) ?
Na O1 . 2.4750(18) ?
Na O10 . 2.5520(17) ?
Na O11 1_455 2.7369(18) ?
Na P1 . 2.9554(11) ?
Na O3 . 2.9897(17) ?
Na P4 4_466 3.2464(11) ?
Na P2 1_455 3.3550(12) ?
Na P3 4_565 3.3808(12) ?
Tb O3 . 2.3232(12) ?
Tb O12 . 2.3511(13) ?
Tb O11 . 2.3729(12) ?
Tb O6 4_665 2.3894(13) ?
Tb O4 . 2.3930(12) ?
Tb O1 . 2.4082(12) ?
Tb O9 . 2.4589(13) ?
Tb O10 . 2.4676(13) ?
P1 O10 . 1.4896(14) y
P1 O6 . 1.4918(13) y
P1 O8 3_657 1.5857(13) y
P1 O5 . 1.5876(12) y
P2 O3 4_665 1.4792(13) y
P2 O4 . 1.4858(13) y
P2 O8 . 1.5768(13) y
P2 O2 . 1.5937(13) y
P2 Na 1_655 3.3550(12) ?
P3 O11 . 1.4827(13) y
P3 O1 4_666 1.4868(13) y
P3 O7 3_757 1.5897(13) y
P3 O5 . 1.5915(13) y
P3 Na 4_666 3.3808(12) ?
P4 O9 4_665 1.4853(13) y
P4 O12 1_655 1.4867(13) y
P4 O2 . 1.5952(13) y
P4 O7 . 1.5997(13) y
P4 Na 4_765 3.2464(12) ?
O1 P3 4_565 1.4868(12) ?
O3 P2 4_566 1.4792(13) ?
O4 Na 1_655 2.3680(17) ?
O6 Tb 4_566 2.3894(13) ?
O7 P3 3_757 1.5897(13) ?
O8 P1 3_657 1.5857(13) ?
O9 P4 4_566 1.4853(13) ?
O9 Na 1_655 2.4223(17) ?
O11 Na 1_655 2.7369(18) ?
O12 P4 1_455 1.4867(13) ?
